data_4346391
loop_
_publ_author_name
'Adams, Jeramie J.'
'Arulsamy, Navamoney'
'Sullivan, B. Patrick'
'Roddick, Dean M.'
'Neuberger, Amelia'
'Schmehl, Russell H.'

_publ_section_title
;
 Homoleptic Tris-Diphosphine Re(I) and Re(II) Complexes and Re(II)
 Photophysics and Photochemistry.
;
_journal_issue 23
_journal_name_full 'Inorganic chemistry'
_journal_page_first 11136
_journal_page_last 11149
_journal_paper_doi 10.1021/acs.inorgchem.5b01395
_journal_volume 54
_journal_year 2015
_chemical_formula_moiety 'C30 H48 P6 Re, C24 B F20'
_chemical_formula_sum 'C54 H48 B F20 P6 Re'
_chemical_formula_weight 1459.75
_space_group_IT_number 9
_space_group_name_Hall 'C -2yc'
_space_group_name_H-M_alt 'C 1 c 1'
_symmetry_cell_setting monoclinic
_symmetry_space_group_name_Hall 'C -2yc'
_symmetry_space_group_name_H-M 'C 1 c 1'
_atom_sites_solution_hydrogens geom
_atom_sites_solution_primary direct
_atom_sites_solution_secondary difmap
_audit_creation_method SHELXL-97
_cell_angle_alpha 90.00
_cell_angle_beta 102.157(1)
_cell_angle_gamma 90.00
_cell_formula_units_Z 8
_cell_length_a 16.2261(2)
_cell_length_b 22.9605(2)
_cell_length_c 32.0279(4)
_cell_measurement_reflns_used 9890
_cell_measurement_temperature 150(2)
_cell_measurement_theta_max 33.40
_cell_measurement_theta_min 2.20
_cell_volume 11664.7(2)
_computing_cell_refinement 'Bruker SAINT'
_computing_data_collection 'Bruker APEX2'
_computing_data_reduction 'Bruker SAINT'
_computing_molecular_graphics 'Bruker SHELXTL'
_computing_publication_material 'Bruker SHELXTL'
_computing_structure_refinement 'SHELXL-97 (Sheldrick, 2008)'
_computing_structure_solution 'SHELXS-97 (Sheldrick, 2008)'
_diffrn_ambient_temperature 150(2)
_diffrn_measured_fraction_theta_full 1.000
_diffrn_measured_fraction_theta_max 1.000
_diffrn_measurement_device_type 'Bruker APEX-II CCD'
_diffrn_measurement_method '\f and \w scans'
_diffrn_radiation_monochromator graphite
_diffrn_radiation_source 'fine-focus sealed tube'
_diffrn_radiation_type MoK\a
_diffrn_radiation_wavelength 0.71073
_diffrn_reflns_av_R_equivalents 0.0586
_diffrn_reflns_av_sigmaI/netI 0.0723
_diffrn_reflns_limit_h_max 21
_diffrn_reflns_limit_h_min -25
_diffrn_reflns_limit_k_max 27
_diffrn_reflns_limit_k_min -35
_diffrn_reflns_limit_l_max 50
_diffrn_reflns_limit_l_min -40
_diffrn_reflns_number 73332
_diffrn_reflns_theta_full 33.73
_diffrn_reflns_theta_max 33.73
_diffrn_reflns_theta_min 1.77
_exptl_absorpt_coefficient_mu 2.349
_exptl_absorpt_correction_T_max 0.7499
_exptl_absorpt_correction_T_min 0.4068
_exptl_absorpt_correction_type multi-scan
_exptl_absorpt_process_details 'SADABS (Bruker AXS Inc., 2008)'
_exptl_crystal_colour colourless
_exptl_crystal_density_diffrn 1.662
_exptl_crystal_density_method 'not measured'
_exptl_crystal_description rectangular
_exptl_crystal_F_000 5776
_exptl_crystal_size_max 0.47
_exptl_crystal_size_mid 0.32
_exptl_crystal_size_min 0.13
_refine_diff_density_max 5.191
_refine_diff_density_min -2.188
_refine_diff_density_rms 0.175
_refine_ls_abs_structure_details 'Flack H D (1983), Acta Cryst. A39, 876-881'
_refine_ls_abs_structure_Flack 0.634(3)
_refine_ls_extinction_method none
_refine_ls_goodness_of_fit_ref 1.011
_refine_ls_hydrogen_treatment constr
_refine_ls_matrix_type full
_refine_ls_number_parameters 1478
_refine_ls_number_reflns 35983
_refine_ls_number_restraints 16
_refine_ls_restrained_S_all 1.033
_refine_ls_R_factor_all 0.0579
_refine_ls_R_factor_gt 0.0484
_refine_ls_shift/su_max 0.027
_refine_ls_shift/su_mean 0.001
_refine_ls_structure_factor_coef Fsqd
_refine_ls_weighting_details 'calc w=1/[\s^2^(Fo^2^)+(0.0696P)^2^+0.0000P] where P=(Fo^2^+2Fc^2^)/3'
_refine_ls_weighting_scheme calc
_refine_ls_wR_factor_gt 0.1196
_refine_ls_wR_factor_ref 0.1227
_reflns_number_gt 30216
_reflns_number_total 35983
_reflns_threshold_expression >2sigma(I)
_cod_data_source_file ic5b01395_si_002.cif
_cod_data_source_block 7
_cod_depositor_comments
;
The following automatic conversions were performed:

data item '_symmetry_cell_setting' value 'Monoclinic' was changed to
'monoclinic' in accordance with the
/home/saulius/struct/COD-crude-data/automatic-downloads/DataCite-retrospective/ACS/depositions/lib/dictionaries/cif_core.dic
dictionary named 'cif_core.dic' version 2.4.2 last updated on
2011-04-26.

Automatic conversion script
Id: cif_fix_values 6909 2019-04-08 15:41:33Z antanas 
;
_cod_original_sg_symbol_H-M Cc
_cod_database_code 4346391

loop_
_symmetry_equiv_pos_as_xyz
'x, y, z'
'x, -y, z+1/2'
'x+1/2, y+1/2, z'
'x+1/2, -y+1/2, z+1/2'

loop_
_atom_site_label
_atom_site_type_symbol
_atom_site_fract_x
_atom_site_fract_y
_atom_site_fract_z
_atom_site_U_iso_or_equiv
_atom_site_adp_type
_atom_site_occupancy
_atom_site_symmetry_multiplicity
_atom_site_calc_flag
_atom_site_refinement_flags
Re1 Re 0.390715(10) 0.616357(8) 0.140043(7) 0.01769(4) Uani 1 1 d .
P1 P 0.32656(9) 0.70829(6) 0.14310(5) 0.0205(3) Uani 1 1 d .
P2 P 0.43340(10) 0.66014(7) 0.08103(6) 0.0240(3) Uani 1 1 d .
P3 P 0.26420(9) 0.57958(6) 0.09662(5) 0.0193(3) Uani 1 1 d .
P4 P 0.44439(9) 0.52466(6) 0.12356(5) 0.0249(3) Uani 1 1 d .
P5 P 0.35292(10) 0.58554(6) 0.20414(5) 0.0221(3) Uani 1 1 d .
P6 P 0.51846(9) 0.64139(7) 0.18753(5) 0.0226(3) Uani 1 1 d .
C1 C 0.3561(4) 0.7582(3) 0.1885(2) 0.0348(15) Uani 1 1 d .
H1A H 0.3216 0.7935 0.1832 0.052 Uiso 1 1 calc R
H1B H 0.4158 0.7686 0.1922 0.052 Uiso 1 1 calc R
H1C H 0.3468 0.7392 0.2145 0.052 Uiso 1 1 calc R
C2 C 0.2117(4) 0.7152(3) 0.1373(2) 0.0299(13) Uani 1 1 d .
H2A H 0.1969 0.7563 0.1395 0.045 Uiso 1 1 calc R
H2B H 0.1938 0.6929 0.1600 0.045 Uiso 1 1 calc R
H2C H 0.1833 0.7000 0.1094 0.045 Uiso 1 1 calc R
C3 C 0.3428(4) 0.7555(3) 0.0998(2) 0.0284(12) Uani 1 1 d .
C4 C 0.3102(5) 0.8118(3) 0.0944(3) 0.0433(18) Uani 1 1 d .
H4A H 0.2793 0.8273 0.1139 0.052 Uiso 1 1 calc R
C5 C 0.3238(6) 0.8458(3) 0.0593(3) 0.057(2) Uani 1 1 d .
H5A H 0.2996 0.8835 0.0549 0.068 Uiso 1 1 calc R
C6 C 0.3708(6) 0.8253(4) 0.0320(3) 0.055(2) Uani 1 1 d .
H6A H 0.3807 0.8489 0.0092 0.066 Uiso 1 1 calc R
C7 C 0.4048(5) 0.7685(4) 0.0378(3) 0.0445(18) Uani 1 1 d .
H7A H 0.4366 0.7534 0.0185 0.053 Uiso 1 1 calc R
C8 C 0.3914(4) 0.7345(3) 0.0721(2) 0.0308(13) Uani 1 1 d .
C9 C 0.4056(4) 0.6298(4) 0.0259(2) 0.0442(18) Uani 1 1 d .
H9A H 0.4296 0.6545 0.0065 0.066 Uiso 1 1 calc R
H9B H 0.3442 0.6285 0.0163 0.066 Uiso 1 1 calc R
H9C H 0.4285 0.5903 0.0257 0.066 Uiso 1 1 calc R
C10 C 0.5447(4) 0.6744(3) 0.0821(2) 0.0313(14) Uani 1 1 d .
H10A H 0.5502 0.6926 0.0551 0.047 Uiso 1 1 calc R
H10B H 0.5760 0.6376 0.0858 0.047 Uiso 1 1 calc R
H10C H 0.5674 0.7007 0.1058 0.047 Uiso 1 1 calc R
C11 C 0.2072(4) 0.6198(3) 0.0483(2) 0.0271(13) Uani 1 1 d .
H11A H 0.1569 0.5979 0.0348 0.041 Uiso 1 1 calc R
H11B H 0.2444 0.6243 0.0281 0.041 Uiso 1 1 calc R
H11C H 0.1906 0.6583 0.0569 0.041 Uiso 1 1 calc R
C12 C 0.1722(4) 0.5613(3) 0.1193(2) 0.0311(13) Uani 1 1 d .
H12A H 0.1265 0.5469 0.0966 0.047 Uiso 1 1 calc R
H12B H 0.1533 0.5961 0.1323 0.047 Uiso 1 1 calc R
H12C H 0.1879 0.5310 0.1411 0.047 Uiso 1 1 calc R
C13 C 0.2832(4) 0.5090(2) 0.07382(19) 0.0229(11) Uani 1 1 d .
C14 C 0.2205(4) 0.4801(2) 0.0445(2) 0.0276(12) Uani 1 1 d .
H14A H 0.1659 0.4969 0.0365 0.033 Uiso 1 1 calc R
C15 C 0.2370(4) 0.4273(3) 0.0271(2) 0.0296(13) Uani 1 1 d .
H15A H 0.1943 0.4087 0.0066 0.035 Uiso 1 1 calc R
C16 C 0.3164(5) 0.4012(3) 0.0397(2) 0.0352(15) Uani 1 1 d .
H16A H 0.3279 0.3650 0.0278 0.042 Uiso 1 1 calc R
C17 C 0.3787(4) 0.4294(3) 0.0702(2) 0.0327(14) Uani 1 1 d .
H17A H 0.4318 0.4111 0.0799 0.039 Uiso 1 1 calc R
C18 C 0.3632(4) 0.4841(2) 0.0862(2) 0.0233(11) Uani 1 1 d .
C19 C 0.5291(4) 0.5191(3) 0.0945(3) 0.0414(18) Uani 1 1 d .
H19A H 0.5423 0.4780 0.0910 0.062 Uiso 1 1 calc R
H19B H 0.5793 0.5390 0.1106 0.062 Uiso 1 1 calc R
H19C H 0.5114 0.5374 0.0664 0.062 Uiso 1 1 calc R
C20 C 0.4832(5) 0.4683(3) 0.1627(2) 0.0415(17) Uani 1 1 d .
H20A H 0.5019 0.4346 0.1483 0.062 Uiso 1 1 calc R
H20B H 0.4380 0.4564 0.1769 0.062 Uiso 1 1 calc R
H20C H 0.5308 0.4835 0.1840 0.062 Uiso 1 1 calc R
C21 C 0.3245(5) 0.5110(3) 0.2145(2) 0.0395(16) Uani 1 1 d .
H21A H 0.3111 0.5087 0.2429 0.059 Uiso 1 1 calc R
H21B H 0.3720 0.4850 0.2134 0.059 Uiso 1 1 calc R
H21C H 0.2753 0.4991 0.1929 0.059 Uiso 1 1 calc R
C22 C 0.2677(4) 0.6208(3) 0.2241(2) 0.0305(13) Uani 1 1 d .
H22A H 0.2615 0.6021 0.2508 0.046 Uiso 1 1 calc R
H22B H 0.2148 0.6171 0.2029 0.046 Uiso 1 1 calc R
H22C H 0.2810 0.6621 0.2294 0.046 Uiso 1 1 calc R
C23 C 0.4395(4) 0.5987(2) 0.25079(19) 0.0250(11) Uani 1 1 d .
C24 C 0.4344(4) 0.5841(3) 0.2922(2) 0.0303(13) Uani 1 1 d .
H24A H 0.3849 0.5657 0.2972 0.036 Uiso 1 1 calc R
C25 C 0.5016(5) 0.5962(3) 0.3268(2) 0.0340(14) Uani 1 1 d .
H25A H 0.4977 0.5866 0.3552 0.041 Uiso 1 1 calc R
C26 C 0.5748(5) 0.6228(3) 0.3186(2) 0.0359(15) Uani 1 1 d .
H26A H 0.6207 0.6314 0.3415 0.043 Uiso 1 1 calc R
C27 C 0.5798(4) 0.6364(3) 0.2773(2) 0.0328(14) Uani 1 1 d .
H27A H 0.6296 0.6542 0.2722 0.039 Uiso 1 1 calc R
C28 C 0.5137(4) 0.6247(2) 0.2430(2) 0.0255(12) Uani 1 1 d .
C29 C 0.6178(4) 0.6052(3) 0.1853(2) 0.0334(14) Uani 1 1 d .
H29A H 0.6632 0.6214 0.2073 0.050 Uiso 1 1 calc R
H29B H 0.6309 0.6114 0.1571 0.050 Uiso 1 1 calc R
H29C H 0.6126 0.5633 0.1902 0.050 Uiso 1 1 calc R
C30 C 0.5616(4) 0.7161(3) 0.1937(2) 0.0346(15) Uani 1 1 d .
H30A H 0.6147 0.7162 0.2150 0.052 Uiso 1 1 calc R
H30B H 0.5211 0.7421 0.2031 0.052 Uiso 1 1 calc R
H30C H 0.5718 0.7298 0.1662 0.052 Uiso 1 1 calc R
Re2 Re 0.608318(10) 0.335505(8) 0.363311(6) 0.01672(4) Uani 1 1 d .
P7 P 0.56644(10) 0.38627(6) 0.41960(5) 0.0200(3) Uani 1 1 d .
P8 P 0.67446(9) 0.42526(6) 0.35477(5) 0.0197(3) Uani 1 1 d .
P9 P 0.73327(9) 0.29926(6) 0.40868(5) 0.0198(3) Uani 1 1 d .
P10 P 0.67201(10) 0.29408(6) 0.30963(5) 0.0216(3) Uani 1 1 d .
P11 P 0.52447(9) 0.25438(6) 0.37489(5) 0.0217(3) Uani 1 1 d .
P12 P 0.48331(10) 0.36125(6) 0.31438(5) 0.0215(3) Uani 1 1 d .
C31 C 0.4554(4) 0.3957(3) 0.4225(2) 0.0303(13) Uani 1 1 d .
H31A H 0.4521 0.4178 0.4483 0.045 Uiso 1 1 calc R
H31B H 0.4292 0.3575 0.4235 0.045 Uiso 1 1 calc R
H31C H 0.4258 0.4170 0.3972 0.045 Uiso 1 1 calc R
C32 C 0.6051(4) 0.3653(3) 0.47549(19) 0.0271(12) Uani 1 1 d .
H32A H 0.5808 0.3912 0.4940 0.041 Uiso 1 1 calc R
H32B H 0.6667 0.3683 0.4827 0.041 Uiso 1 1 calc R
H32C H 0.5883 0.3250 0.4797 0.041 Uiso 1 1 calc R
C33 C 0.6068(4) 0.4610(3) 0.42313(19) 0.0228(11) Uani 1 1 d .
C34 C 0.5892(4) 0.5029(3) 0.4529(2) 0.0371(15) Uani 1 1 d .
H34A H 0.5512 0.4929 0.4706 0.045 Uiso 1 1 calc R
C35 C 0.6245(5) 0.5561(3) 0.4567(2) 0.0388(16) Uani 1 1 d .
H35A H 0.6132 0.5827 0.4775 0.047 Uiso 1 1 calc R
C36 C 0.6781(5) 0.5720(3) 0.4296(2) 0.0357(15) Uani 1 1 d .
H36A H 0.7031 0.6097 0.4318 0.043 Uiso 1 1 calc R
C37 C 0.6946(4) 0.5333(3) 0.3998(2) 0.0285(13) Uani 1 1 d .
H37A H 0.7312 0.5444 0.3816 0.034 Uiso 1 1 calc R
C38 C 0.6585(4) 0.4775(2) 0.39577(19) 0.0217(10) Uani 1 1 d .
C39 C 0.7900(4) 0.4295(3) 0.3572(2) 0.0308(13) Uani 1 1 d .
H39A H 0.8057 0.4699 0.3529 0.046 Uiso 1 1 calc R
H39B H 0.8044 0.4049 0.3347 0.046 Uiso 1 1 calc R
H39C H 0.8206 0.4158 0.3852 0.046 Uiso 1 1 calc R
C40 C 0.6393(4) 0.4712(3) 0.3070(2) 0.0264(13) Uani 1 1 d .
H40A H 0.6742 0.5063 0.3093 0.040 Uiso 1 1 calc R
H40B H 0.5802 0.4823 0.3048 0.040 Uiso 1 1 calc R
H40C H 0.6447 0.4493 0.2814 0.040 Uiso 1 1 calc R
C41 C 0.8028(4) 0.3446(3) 0.4500(2) 0.0315(14) Uani 1 1 d .
H41A H 0.8504 0.3211 0.4648 0.047 Uiso 1 1 calc R
H41B H 0.7705 0.3586 0.4706 0.047 Uiso 1 1 calc R
H41C H 0.8239 0.3779 0.4362 0.047 Uiso 1 1 calc R
C42 C 0.7324(4) 0.2336(3) 0.4417(2) 0.0294(13) Uani 1 1 d .
H42A H 0.7896 0.2259 0.4580 0.044 Uiso 1 1 calc R
H42B H 0.7126 0.2003 0.4231 0.044 Uiso 1 1 calc R
H42C H 0.6946 0.2398 0.4614 0.044 Uiso 1 1 calc R
C43 C 0.8093(4) 0.2737(2) 0.37662(19) 0.0221(11) Uani 1 1 d .
C44 C 0.8894(4) 0.2564(3) 0.3955(2) 0.0300(13) Uani 1 1 d .
H44A H 0.9082 0.2579 0.4257 0.036 Uiso 1 1 calc R
C45 C 0.9429(4) 0.2366(3) 0.3695(3) 0.0371(16) Uani 1 1 d .
H45A H 0.9987 0.2249 0.3822 0.045 Uiso 1 1 calc R
C46 C 0.9172(4) 0.2339(3) 0.3272(2) 0.0340(14) Uani 1 1 d .
H46A H 0.9546 0.2208 0.3100 0.041 Uiso 1 1 calc R
C47 C 0.8352(4) 0.2505(3) 0.3081(2) 0.0315(13) Uani 1 1 d .
H47A H 0.8165 0.2480 0.2780 0.038 Uiso 1 1 calc R
C48 C 0.7804(4) 0.2708(2) 0.3332(2) 0.0235(11) Uani 1 1 d .
C49 C 0.6313(4) 0.2303(3) 0.2783(2) 0.0347(14) Uani 1 1 d .
H49A H 0.6675 0.2212 0.2582 0.052 Uiso 1 1 calc R
H49B H 0.5739 0.2382 0.2623 0.052 Uiso 1 1 calc R
H49C H 0.6304 0.1970 0.2974 0.052 Uiso 1 1 calc R
C50 C 0.6909(4) 0.3378(3) 0.2642(2) 0.0318(13) Uani 1 1 d .
H50A H 0.7174 0.3134 0.2456 0.048 Uiso 1 1 calc R
H50B H 0.7283 0.3705 0.2749 0.048 Uiso 1 1 calc R
H50C H 0.6371 0.3528 0.2479 0.048 Uiso 1 1 calc R
C51 C 0.5446(5) 0.1795(3) 0.3596(3) 0.0429(18) Uani 1 1 d .
H51A H 0.5024 0.1534 0.3673 0.064 Uiso 1 1 calc R
H51B H 0.6010 0.1674 0.3746 0.064 Uiso 1 1 calc R
H51C H 0.5411 0.1777 0.3287 0.064 Uiso 1 1 calc R
C52 C 0.5056(4) 0.2382(3) 0.4278(2) 0.0362(15) Uani 1 1 d .
H52A H 0.4700 0.2034 0.4263 0.054 Uiso 1 1 calc R
H52B H 0.4770 0.2713 0.4379 0.054 Uiso 1 1 calc R
H52C H 0.5595 0.2311 0.4476 0.054 Uiso 1 1 calc R
C53 C 0.4158(4) 0.2636(2) 0.34566(19) 0.0246(11) Uani 1 1 d .
C54 C 0.3512(4) 0.2244(3) 0.3501(2) 0.0346(14) Uani 1 1 d .
H54A H 0.3634 0.1911 0.3680 0.041 Uiso 1 1 calc R
C55 C 0.2684(4) 0.2353(3) 0.3277(3) 0.0411(17) Uani 1 1 d .
H55A H 0.2243 0.2099 0.3314 0.049 Uiso 1 1 calc R
C56 C 0.2500(4) 0.2824(3) 0.3003(3) 0.047(2) Uani 1 1 d .
H56A H 0.1940 0.2885 0.2848 0.057 Uiso 1 1 calc R
C57 C 0.3140(4) 0.3209(3) 0.2957(2) 0.0366(15) Uani 1 1 d .
H57A H 0.3020 0.3532 0.2769 0.044 Uiso 1 1 calc R
C58 C 0.3966(4) 0.3116(2) 0.31918(19) 0.0241(11) Uani 1 1 d .
C59 C 0.4750(5) 0.3580(3) 0.2566(2) 0.0363(15) Uani 1 1 d .
H59A H 0.4185 0.3703 0.2420 0.054 Uiso 1 1 calc R
H59B H 0.4850 0.3179 0.2482 0.054 Uiso 1 1 calc R
H59C H 0.5171 0.3839 0.2485 0.054 Uiso 1 1 calc R
C60 C 0.4313(5) 0.4328(3) 0.3160(2) 0.0385(16) Uani 1 1 d .
H60A H 0.3806 0.4347 0.2932 0.058 Uiso 1 1 calc R
H60B H 0.4702 0.4639 0.3121 0.058 Uiso 1 1 calc R
H60C H 0.4155 0.4376 0.3437 0.058 Uiso 1 1 calc R
B1 B 0.3833(4) 0.7834(3) 0.6130(2) 0.0214(12) Uani 1 1 d .
C61 C 0.3715(4) 0.8415(2) 0.58347(19) 0.0222(11) Uani 1 1 d .
F62 F 0.5036(2) 0.83813(15) 0.56208(13) 0.0303(8) Uani 1 1 d .
C62 C 0.4305(4) 0.8659(3) 0.5625(2) 0.0257(12) Uani 1 1 d .
F63 F 0.4784(3) 0.93741(18) 0.52022(15) 0.0473(11) Uani 1 1 d .
C63 C 0.4191(4) 0.9176(3) 0.5397(2) 0.0319(14) Uani 1 1 d .
F64 F 0.3340(3) 1.00021(19) 0.51628(16) 0.0563(13) Uani 1 1 d .
C64 C 0.3472(5) 0.9495(3) 0.5379(2) 0.0382(16) Uani 1 1 d .
F65 F 0.2165(3) 0.9603(2) 0.55913(17) 0.0520(12) Uani 1 1 d .
C65 C 0.2874(5) 0.9297(3) 0.5592(2) 0.0356(15) Uani 1 1 d .
F66 F 0.2421(2) 0.86169(16) 0.60382(13) 0.0325(8) Uani 1 1 d .
C66 C 0.3008(4) 0.8773(3) 0.5825(2) 0.0282(13) Uani 1 1 d .
C67 C 0.4018(4) 0.8095(2) 0.66161(19) 0.0240(11) Uani 1 1 d .
F68 F 0.5360(2) 0.83998(16) 0.65301(14) 0.0336(9) Uani 1 1 d .
C68 C 0.4764(4) 0.8385(2) 0.6768(2) 0.0247(12) Uani 1 1 d .
F69 F 0.5697(3) 0.8958(2) 0.72779(15) 0.0458(11) Uani 1 1 d .
C69 C 0.4953(4) 0.8673(3) 0.7157(2) 0.0312(13) Uani 1 1 d .
F70 F 0.4548(3) 0.8980(2) 0.77797(14) 0.0466(11) Uani 1 1 d .
C70 C 0.4367(4) 0.8685(3) 0.7408(2) 0.0327(14) Uani 1 1 d .
F71 F 0.3036(3) 0.8431(2) 0.75158(14) 0.0439(10) Uani 1 1 d .
C71 C 0.3619(4) 0.8410(3) 0.7273(2) 0.0313(13) Uani 1 1 d .
F72 F 0.2689(2) 0.78732(19) 0.67835(13) 0.0376(9) Uani 1 1 d .
C72 C 0.3459(4) 0.8120(3) 0.6885(2) 0.0295(13) Uani 1 1 d .
C73 C 0.2987(4) 0.7378(3) 0.60326(19) 0.0229(11) Uani 1 1 d .
F74 F 0.3606(2) 0.68325(17) 0.66487(12) 0.0349(9) Uani 1 1 d .
C74 C 0.2972(4) 0.6913(3) 0.6306(2) 0.0310(13) Uani 1 1 d .
F75 F 0.2351(3) 0.60717(18) 0.65370(15) 0.0478(11) Uani 1 1 d .
C75 C 0.2322(4) 0.6511(3) 0.6255(2) 0.0327(14) Uani 1 1 d .
F76 F 0.1019(3) 0.61804(19) 0.58518(16) 0.0503(12) Uani 1 1 d .
C76 C 0.1650(4) 0.6569(3) 0.5910(2) 0.0318(14) Uani 1 1 d .
F77 F 0.1034(2) 0.70413(17) 0.52810(14) 0.0377(9) Uani 1 1 d .
C77 C 0.1666(4) 0.6997(3) 0.5628(2) 0.0279(12) Uani 1 1 d .
F78 F 0.2264(2) 0.78084(15) 0.53861(12) 0.0287(8) Uani 1 1 d .
C78 C 0.2322(4) 0.7405(3) 0.56890(18) 0.0221(11) Uani 1 1 d .
C79 C 0.4586(3) 0.7383(2) 0.60233(18) 0.0214(10) Uani 1 1 d .
F80 F 0.3954(2) 0.74467(15) 0.52831(11) 0.0283(7) Uani 1 1 d .
C80 C 0.4557(4) 0.7216(3) 0.56003(19) 0.0235(11) Uani 1 1 d .
F81 F 0.5013(3) 0.66878(17) 0.50564(14) 0.0388(9) Uani 1 1 d .
C81 C 0.5107(4) 0.6832(2) 0.5481(2) 0.0270(12) Uani 1 1 d .
F82 F 0.6240(3) 0.61721(16) 0.56689(15) 0.0417(10) Uani 1 1 d .
C82 C 0.5697(4) 0.6567(2) 0.5785(2) 0.0275(13) Uani 1 1 d .
F83 F 0.6336(2) 0.64431(17) 0.65018(13) 0.0358(9) Uani 1 1 d .
C83 C 0.5735(4) 0.6703(2) 0.6199(2) 0.0273(13) Uani 1 1 d .
F84 F 0.5305(2) 0.71968(16) 0.67378(12) 0.0316(8) Uani 1 1 d .
C84 C 0.5203(4) 0.7090(3) 0.6312(2) 0.0241(11) Uani 1 1 d .
B2 B 0.1163(4) 0.5530(3) 0.8815(2) 0.0189(11) Uani 1 1 d .
C85 C 0.0399(3) 0.5113(2) 0.89229(19) 0.0209(10) Uani 1 1 d .
F86 F -0.0406(2) 0.49848(15) 0.82176(12) 0.0282(8) Uani 1 1 d .
C86 C -0.0263(4) 0.4860(2) 0.86365(19) 0.0219(11) Uani 1 1 d .
F87 F -0.1461(2) 0.42444(15) 0.84616(13) 0.0331(8) Uani 1 1 d .
C87 C -0.0835(4) 0.4460(2) 0.8761(2) 0.0247(11) Uani 1 1 d .
F88 F -0.1266(3) 0.39186(16) 0.92895(15) 0.0387(10) Uani 1 1 d .
C88 C -0.0752(4) 0.4302(2) 0.9170(2) 0.0288(13) Uani 1 1 d .
F89 F 0.0017(3) 0.43770(18) 0.98861(14) 0.0439(10) Uani 1 1 d .
C89 C -0.0093(4) 0.4534(3) 0.9474(2) 0.0304(13) Uani 1 1 d .
F90 F 0.1074(2) 0.51471(17) 0.96509(12) 0.0333(8) Uani 1 1 d .
C90 C 0.0467(4) 0.4935(3) 0.9344(2) 0.0254(12) Uani 1 1 d .
C91 C 0.1293(4) 0.6133(2) 0.90996(19) 0.0226(11) Uani 1 1 d .
F92 F 0.0028(2) 0.61069(16) 0.93545(13) 0.0309(8) Uani 1 1 d .
C92 C 0.0754(4) 0.6368(3) 0.93345(18) 0.0237(11) Uani 1 1 d .
F93 F 0.0366(3) 0.70806(18) 0.98006(14) 0.0422(10) Uani 1 1 d .
C93 C 0.0904(4) 0.6887(3) 0.9563(2) 0.0280(13) Uani 1 1 d .
F94 F 0.1794(3) 0.76993(19) 0.97834(15) 0.0515(12) Uani 1 1 d .
C94 C 0.1640(5) 0.7199(3) 0.9565(2) 0.0354(15) Uani 1 1 d .
F95 F 0.2905(3) 0.72906(19) 0.93156(15) 0.0466(11) Uani 1 1 d .
C95 C 0.2178(4) 0.6997(3) 0.9322(2) 0.0338(15) Uani 1 1 d .
F96 F 0.2566(2) 0.63059(16) 0.88654(13) 0.0304(8) Uani 1 1 d .
C96 C 0.1995(4) 0.6482(3) 0.9097(2) 0.0258(12) Uani 1 1 d .
C97 C 0.1982(3) 0.5079(2) 0.89371(18) 0.0206(10) Uani 1 1 d .
F98 F 0.2721(2) 0.55569(16) 0.95699(12) 0.0287(8) Uani 1 1 d .
C98 C 0.2651(4) 0.5118(3) 0.92877(19) 0.0239(11) Uani 1 1 d .
F99 F 0.3931(2) 0.47845(17) 0.97275(13) 0.0359(9) Uani 1 1 d .
C99 C 0.3295(4) 0.4707(3) 0.9379(2) 0.0285(13) Uani 1 1 d .
F100 F 0.3921(3) 0.38437(18) 0.92058(18) 0.0519(13) Uani 1 1 d .
C100 C 0.3297(4) 0.4232(3) 0.9122(2) 0.0315(14) Uani 1 1 d .
F101 F 0.2622(3) 0.37038(17) 0.85196(15) 0.0435(10) Uani 1 1 d .
C101 C 0.2638(4) 0.4168(2) 0.8770(2) 0.0302(13) Uani 1 1 d .
F102 F 0.1366(2) 0.44764(15) 0.83561(12) 0.0303(8) Uani 1 1 d .
C102 C 0.2004(4) 0.4584(3) 0.8697(2) 0.0258(12) Uani 1 1 d .
C103 C 0.0988(3) 0.5747(2) 0.83235(19) 0.0204(10) Uani 1 1 d .
F104 F 0.2245(2) 0.54229(17) 0.81302(12) 0.0335(8) Uani 1 1 d .
C104 C 0.1488(4) 0.5692(3) 0.80223(19) 0.0248(11) Uani 1 1 d .
F105 F 0.1818(3) 0.58226(19) 0.73440(13) 0.0406(9) Uani 1 1 d .
C105 C 0.1294(4) 0.5902(3) 0.7615(2) 0.0299(13) Uani 1 1 d .
F106 F 0.0344(3) 0.6404(2) 0.70750(14) 0.0503(12) Uani 1 1 d .
C106 C 0.0536(5) 0.6199(3) 0.7475(2) 0.0315(14) Uani 1 1 d .
F107 F -0.0720(3) 0.65601(19) 0.76161(14) 0.0454(11) Uani 1 1 d .
C107 C 0.0022(4) 0.6279(3) 0.7752(2) 0.0295(13) Uani 1 1 d .
F108 F -0.0302(2) 0.61602(15) 0.84188(13) 0.0285(8) Uani 1 1 d .
C108 C 0.0245(4) 0.6073(2) 0.8157(2) 0.0234(11) Uani 1 1 d .

loop_
_atom_site_aniso_label
_atom_site_aniso_U_11
_atom_site_aniso_U_22
_atom_site_aniso_U_33
_atom_site_aniso_U_23
_atom_site_aniso_U_13
_atom_site_aniso_U_12
Re1 0.01160(8) 0.02079(9) 0.02103(10) -0.00323(8) 0.00420(6) 0.00139(7)
P1 0.0160(6) 0.0221(6) 0.0246(7) -0.0034(5) 0.0069(5) 0.0012(5)
P2 0.0177(7) 0.0349(8) 0.0213(8) -0.0053(6) 0.0082(6) -0.0018(6)
P3 0.0133(6) 0.0226(6) 0.0217(7) -0.0015(5) 0.0026(5) 0.0024(5)
P4 0.0156(6) 0.0257(7) 0.0323(8) -0.0046(6) 0.0029(6) 0.0053(5)
P5 0.0187(7) 0.0235(6) 0.0242(8) 0.0005(5) 0.0050(5) -0.0001(5)
P6 0.0147(7) 0.0258(7) 0.0273(8) -0.0052(6) 0.0044(5) -0.0016(5)
C1 0.034(4) 0.032(3) 0.041(4) -0.014(3) 0.013(3) -0.004(3)
C2 0.019(3) 0.030(3) 0.044(4) -0.004(3) 0.014(2) 0.003(2)
C3 0.030(3) 0.029(3) 0.028(3) 0.002(2) 0.008(2) -0.003(2)
C4 0.048(5) 0.031(3) 0.052(5) 0.015(3) 0.014(4) 0.008(3)
C5 0.059(6) 0.033(4) 0.080(7) 0.029(4) 0.018(5) 0.008(4)
C6 0.051(5) 0.051(5) 0.069(6) 0.030(4) 0.025(5) 0.003(4)
C7 0.033(4) 0.063(5) 0.042(4) 0.020(4) 0.018(3) 0.005(3)
C8 0.025(3) 0.039(3) 0.029(3) 0.005(3) 0.007(2) -0.002(3)
C9 0.031(4) 0.063(5) 0.040(4) -0.017(4) 0.012(3) -0.012(3)
C10 0.023(3) 0.043(3) 0.032(4) -0.007(3) 0.016(3) -0.005(3)
C11 0.012(2) 0.036(3) 0.031(3) 0.007(2) -0.001(2) 0.004(2)
C12 0.020(3) 0.037(3) 0.038(4) -0.001(3) 0.010(2) -0.004(2)
C13 0.024(3) 0.021(2) 0.023(3) 0.001(2) 0.003(2) 0.001(2)
C14 0.023(3) 0.024(3) 0.034(3) 0.001(2) 0.002(2) 0.002(2)
C15 0.033(3) 0.026(3) 0.026(3) -0.003(2) -0.002(2) -0.002(2)
C16 0.044(4) 0.024(3) 0.036(4) -0.002(2) 0.003(3) 0.003(3)
C17 0.029(3) 0.024(3) 0.043(4) -0.004(2) 0.002(3) 0.006(2)
C18 0.022(3) 0.015(2) 0.032(3) 0.001(2) 0.004(2) -0.0008(19)
C19 0.022(3) 0.038(3) 0.069(5) -0.018(3) 0.020(3) 0.002(3)
C20 0.035(4) 0.041(4) 0.044(4) 0.002(3) -0.003(3) 0.016(3)
C21 0.038(4) 0.032(3) 0.045(4) 0.006(3) 0.002(3) -0.006(3)
C22 0.025(3) 0.044(3) 0.025(3) 0.002(2) 0.011(2) 0.001(2)
C23 0.029(3) 0.022(2) 0.023(3) -0.001(2) 0.004(2) 0.005(2)
C24 0.038(4) 0.026(3) 0.027(3) -0.003(2) 0.007(3) -0.001(2)
C25 0.045(4) 0.028(3) 0.027(3) 0.003(2) 0.003(3) 0.002(3)
C26 0.031(3) 0.031(3) 0.040(4) -0.004(3) -0.006(3) 0.002(2)
C27 0.028(3) 0.034(3) 0.033(4) -0.006(3) -0.002(2) -0.003(2)
C28 0.022(3) 0.021(2) 0.031(3) -0.003(2) 0.000(2) 0.003(2)
C29 0.018(3) 0.041(3) 0.040(4) -0.012(3) 0.003(2) 0.006(2)
C30 0.024(3) 0.032(3) 0.048(4) -0.008(3) 0.008(3) -0.011(2)
Re2 0.01520(9) 0.01900(8) 0.01618(9) 0.00004(7) 0.00383(6) -0.00126(7)
P7 0.0162(7) 0.0253(7) 0.0192(8) 0.0004(5) 0.0058(5) 0.0019(5)
P8 0.0189(6) 0.0206(6) 0.0216(7) -0.0016(5) 0.0088(5) -0.0020(5)
P9 0.0166(6) 0.0245(6) 0.0181(7) -0.0009(5) 0.0033(5) -0.0015(5)
P10 0.0241(7) 0.0224(6) 0.0192(7) -0.0027(5) 0.0066(5) -0.0013(5)
P11 0.0178(6) 0.0205(6) 0.0260(7) 0.0004(5) 0.0030(5) -0.0035(5)
P12 0.0195(7) 0.0247(7) 0.0186(7) 0.0008(5) 0.0006(5) -0.0009(5)
C31 0.018(3) 0.046(3) 0.028(3) 0.005(3) 0.010(2) 0.005(3)
C32 0.024(3) 0.041(3) 0.019(3) 0.001(2) 0.010(2) 0.000(2)
C33 0.020(3) 0.025(3) 0.024(3) -0.007(2) 0.006(2) 0.001(2)
C34 0.035(4) 0.041(3) 0.041(4) -0.008(3) 0.022(3) 0.002(3)
C35 0.038(4) 0.036(3) 0.046(4) -0.018(3) 0.015(3) 0.000(3)
C36 0.039(4) 0.026(3) 0.041(4) -0.010(3) 0.007(3) -0.006(3)
C37 0.022(3) 0.026(3) 0.039(4) -0.003(2) 0.007(2) -0.003(2)
C38 0.016(2) 0.024(2) 0.025(3) -0.005(2) 0.004(2) -0.0006(19)
C39 0.025(3) 0.027(3) 0.043(4) -0.002(2) 0.013(3) -0.004(2)
C40 0.028(3) 0.025(3) 0.030(3) 0.004(2) 0.013(2) -0.003(2)
C41 0.026(3) 0.033(3) 0.033(4) -0.010(3) 0.003(3) -0.008(2)
C42 0.029(3) 0.031(3) 0.028(3) 0.008(2) 0.006(2) 0.002(2)
C43 0.021(3) 0.020(2) 0.027(3) -0.002(2) 0.008(2) -0.0011(19)
C44 0.014(2) 0.033(3) 0.042(4) -0.007(3) 0.004(2) -0.002(2)
C45 0.018(3) 0.027(3) 0.066(5) -0.001(3) 0.006(3) 0.003(2)
C46 0.031(3) 0.031(3) 0.044(4) -0.010(3) 0.018(3) 0.000(2)
C47 0.036(3) 0.027(3) 0.035(4) -0.005(2) 0.016(3) 0.002(2)
C48 0.020(3) 0.018(2) 0.034(3) -0.003(2) 0.010(2) -0.0014(19)
C49 0.039(4) 0.035(3) 0.031(4) -0.010(3) 0.009(3) -0.005(3)
C50 0.040(4) 0.035(3) 0.023(3) 0.003(2) 0.013(3) 0.003(3)
C51 0.035(4) 0.022(3) 0.072(6) 0.004(3) 0.011(4) 0.000(3)
C52 0.035(4) 0.036(3) 0.037(4) 0.011(3) 0.005(3) -0.014(3)
C53 0.018(3) 0.027(3) 0.027(3) -0.005(2) 0.001(2) -0.005(2)
C54 0.024(3) 0.034(3) 0.045(4) -0.003(3) 0.005(3) -0.010(2)
C55 0.020(3) 0.042(4) 0.060(5) -0.010(3) 0.004(3) -0.016(3)
C56 0.017(3) 0.049(4) 0.069(6) -0.009(4) -0.005(3) -0.006(3)
C57 0.021(3) 0.035(3) 0.051(4) 0.002(3) 0.000(3) -0.005(2)
C58 0.023(3) 0.024(3) 0.023(3) -0.006(2) -0.002(2) -0.001(2)
C59 0.034(4) 0.048(4) 0.025(3) -0.001(3) 0.003(3) 0.005(3)
C60 0.044(4) 0.027(3) 0.039(4) 0.003(3) -0.003(3) 0.006(3)
B1 0.016(3) 0.033(3) 0.017(3) 0.002(2) 0.005(2) -0.002(2)
C61 0.018(3) 0.028(3) 0.020(3) -0.002(2) 0.004(2) 0.000(2)
F62 0.0249(19) 0.0325(19) 0.039(2) 0.0020(15) 0.0187(16) -0.0007(14)
C62 0.028(3) 0.026(3) 0.026(3) -0.001(2) 0.012(2) -0.001(2)
F63 0.059(3) 0.040(2) 0.053(3) 0.0139(19) 0.033(2) -0.002(2)
C63 0.035(4) 0.027(3) 0.038(4) 0.003(2) 0.016(3) -0.003(2)
F64 0.072(3) 0.036(2) 0.060(3) 0.020(2) 0.012(3) 0.007(2)
C64 0.043(4) 0.028(3) 0.043(4) 0.006(3) 0.009(3) 0.004(3)
F65 0.033(2) 0.041(2) 0.079(4) 0.008(2) 0.008(2) 0.0169(19)
C65 0.032(3) 0.031(3) 0.041(4) 0.000(3) 0.002(3) 0.008(3)
F66 0.0203(17) 0.0377(19) 0.042(2) 0.0045(16) 0.0124(16) 0.0058(15)
C66 0.023(3) 0.028(3) 0.034(4) -0.002(2) 0.007(2) 0.002(2)
C67 0.021(3) 0.023(3) 0.028(3) -0.001(2) 0.006(2) 0.000(2)
F68 0.0185(18) 0.043(2) 0.043(2) -0.0108(17) 0.0138(16) -0.0050(15)
C68 0.020(3) 0.030(3) 0.024(3) 0.001(2) 0.003(2) 0.006(2)
F69 0.028(2) 0.054(2) 0.052(3) -0.022(2) -0.0011(19) -0.0042(19)
C69 0.021(3) 0.034(3) 0.034(4) -0.007(3) -0.004(2) 0.004(2)
F70 0.051(3) 0.054(2) 0.032(2) -0.0163(19) 0.0025(19) 0.013(2)
C70 0.036(3) 0.038(3) 0.023(3) -0.008(2) 0.002(2) 0.009(3)
F71 0.040(2) 0.065(3) 0.032(2) -0.0044(19) 0.0195(19) 0.007(2)
C71 0.034(3) 0.037(3) 0.028(3) 0.002(2) 0.016(3) 0.007(3)
F72 0.0214(18) 0.056(2) 0.039(2) -0.0051(18) 0.0138(16) -0.0073(17)
C72 0.022(3) 0.041(3) 0.025(3) 0.002(3) 0.003(2) 0.000(2)
C73 0.020(3) 0.030(3) 0.021(3) 0.001(2) 0.010(2) -0.003(2)
F74 0.028(2) 0.045(2) 0.029(2) 0.0131(17) -0.0015(15) -0.0016(17)
C74 0.023(3) 0.038(3) 0.030(3) 0.007(3) 0.002(2) 0.000(2)
F75 0.047(3) 0.042(2) 0.054(3) 0.021(2) 0.011(2) -0.0116(19)
C75 0.033(3) 0.031(3) 0.036(4) 0.010(3) 0.010(3) -0.007(3)
F76 0.039(3) 0.047(3) 0.063(3) -0.001(2) 0.007(2) -0.023(2)
C76 0.020(3) 0.030(3) 0.046(4) -0.002(3) 0.009(3) -0.007(2)
F77 0.025(2) 0.042(2) 0.041(2) -0.0015(17) -0.0044(16) -0.0038(16)
C77 0.019(3) 0.033(3) 0.030(3) -0.005(2) 0.002(2) 0.003(2)
F78 0.0266(18) 0.0325(17) 0.0247(19) 0.0066(14) 0.0006(14) 0.0027(14)
C78 0.018(3) 0.030(3) 0.019(3) 0.001(2) 0.0044(19) 0.003(2)
C79 0.017(2) 0.024(2) 0.024(3) 0.001(2) 0.007(2) -0.0014(19)
F80 0.0264(18) 0.0334(18) 0.0251(19) 0.0006(14) 0.0054(14) 0.0019(14)
C80 0.023(3) 0.027(3) 0.023(3) -0.001(2) 0.009(2) -0.004(2)
F81 0.046(2) 0.038(2) 0.038(2) -0.0093(16) 0.0206(19) -0.0002(17)
C81 0.028(3) 0.022(2) 0.034(3) -0.006(2) 0.013(2) -0.008(2)
F82 0.034(2) 0.0298(19) 0.064(3) -0.0095(18) 0.016(2) 0.0062(16)
C82 0.022(3) 0.021(3) 0.040(4) -0.006(2) 0.009(2) -0.002(2)
F83 0.0257(19) 0.0318(19) 0.047(3) 0.0062(16) -0.0004(17) 0.0057(15)
C83 0.015(3) 0.021(2) 0.044(4) 0.007(2) 0.004(2) 0.0012(19)
F84 0.0266(19) 0.039(2) 0.028(2) 0.0046(15) 0.0030(15) 0.0065(15)
C84 0.016(2) 0.029(3) 0.026(3) 0.000(2) 0.004(2) -0.002(2)
B2 0.015(3) 0.018(2) 0.024(3) -0.002(2) 0.005(2) 0.001(2)
C85 0.018(2) 0.020(2) 0.027(3) 0.0052(19) 0.009(2) 0.0058(18)
F86 0.0218(18) 0.0301(17) 0.032(2) -0.0037(14) 0.0043(14) -0.0037(14)
C86 0.022(3) 0.020(2) 0.025(3) 0.0019(19) 0.008(2) 0.0050(19)
F87 0.0233(18) 0.0270(17) 0.050(2) -0.0068(16) 0.0096(16) -0.0058(14)
C87 0.019(3) 0.020(2) 0.035(3) -0.002(2) 0.008(2) 0.003(2)
F88 0.028(2) 0.0307(19) 0.063(3) 0.0127(18) 0.022(2) -0.0016(16)
C88 0.024(3) 0.017(2) 0.048(4) 0.006(2) 0.014(3) 0.001(2)
F89 0.045(2) 0.049(2) 0.041(2) 0.0234(19) 0.016(2) 0.0074(19)
C89 0.029(3) 0.033(3) 0.033(3) 0.011(2) 0.014(3) 0.011(2)
F90 0.0236(18) 0.047(2) 0.027(2) 0.0113(16) 0.0011(14) -0.0002(16)
C90 0.023(3) 0.027(3) 0.026(3) 0.004(2) 0.004(2) 0.007(2)
C91 0.021(3) 0.033(3) 0.014(3) -0.001(2) 0.004(2) 0.004(2)
F92 0.0203(18) 0.038(2) 0.036(2) -0.0036(15) 0.0113(16) 0.0013(14)
C92 0.023(3) 0.032(3) 0.016(3) 0.004(2) 0.003(2) 0.006(2)
F93 0.045(3) 0.044(2) 0.039(2) -0.0094(17) 0.0139(19) 0.0127(19)
C93 0.029(3) 0.028(3) 0.026(3) -0.001(2) 0.005(2) 0.013(2)
F94 0.056(3) 0.038(2) 0.060(3) -0.026(2) 0.011(2) -0.008(2)
C94 0.035(4) 0.033(3) 0.035(4) -0.008(3) 0.001(3) 0.002(3)
F95 0.042(3) 0.041(2) 0.058(3) -0.010(2) 0.012(2) -0.0208(19)
C95 0.029(3) 0.035(3) 0.034(4) 0.000(3) -0.001(3) -0.004(3)
F96 0.0231(18) 0.0347(18) 0.036(2) -0.0014(15) 0.0106(15) -0.0008(14)
C96 0.024(3) 0.026(3) 0.025(3) 0.003(2) 0.001(2) 0.000(2)
C97 0.018(2) 0.022(2) 0.022(3) 0.0020(19) 0.0032(19) 0.0000(19)
F98 0.0241(18) 0.0324(18) 0.0267(19) -0.0027(14) -0.0013(14) 0.0018(14)
C98 0.021(3) 0.026(3) 0.025(3) 0.001(2) 0.005(2) 0.005(2)
F99 0.0210(18) 0.044(2) 0.038(2) 0.0143(17) -0.0044(15) 0.0025(16)
C99 0.014(3) 0.032(3) 0.038(4) 0.009(2) 0.003(2) 0.006(2)
F100 0.031(2) 0.036(2) 0.085(4) 0.002(2) 0.005(2) 0.0187(18)
C100 0.023(3) 0.024(3) 0.048(4) 0.009(2) 0.008(3) 0.011(2)
F101 0.036(2) 0.0304(19) 0.064(3) -0.0100(18) 0.010(2) 0.0127(17)
C101 0.023(3) 0.021(2) 0.046(4) -0.003(2) 0.006(3) 0.006(2)
F102 0.0244(18) 0.0301(17) 0.034(2) -0.0073(15) 0.0002(15) 0.0009(14)
C102 0.020(3) 0.025(3) 0.032(3) 0.002(2) 0.006(2) 0.001(2)
C103 0.017(2) 0.017(2) 0.027(3) -0.0006(19) 0.006(2) -0.0015(18)
F104 0.0178(17) 0.049(2) 0.036(2) 0.0076(17) 0.0105(15) 0.0068(15)
C104 0.020(3) 0.030(3) 0.024(3) 0.001(2) 0.005(2) 0.002(2)
F105 0.041(2) 0.054(2) 0.031(2) 0.0057(18) 0.0164(18) 0.0052(19)
C105 0.037(3) 0.033(3) 0.021(3) 0.000(2) 0.011(2) 0.000(3)
F106 0.065(3) 0.058(3) 0.028(2) 0.017(2) 0.010(2) 0.018(2)
C106 0.045(4) 0.025(3) 0.024(3) 0.004(2) 0.006(3) 0.002(3)
F107 0.046(3) 0.051(2) 0.036(3) 0.0100(18) 0.0034(19) 0.031(2)
C107 0.034(3) 0.023(3) 0.028(3) 0.005(2) 0.000(2) 0.010(2)
F108 0.0231(18) 0.0331(19) 0.031(2) 0.0016(14) 0.0086(15) 0.0100(14)
C108 0.024(3) 0.023(2) 0.023(3) -0.004(2) 0.006(2) -0.001(2)

loop_
_atom_type_symbol
_atom_type_description
_atom_type_scat_dispersion_real
_atom_type_scat_dispersion_imag
_atom_type_scat_source
C C 0.0033 0.0016 'International Tables Vol C Tables 4.2.6.8 and 6.1.1.4'
H H 0.0000 0.0000 'International Tables Vol C Tables 4.2.6.8 and 6.1.1.4'
B B 0.0013 0.0007 'International Tables Vol C Tables 4.2.6.8 and 6.1.1.4'
F F 0.0171 0.0103 'International Tables Vol C Tables 4.2.6.8 and 6.1.1.4'
P P 0.1023 0.0942 'International Tables Vol C Tables 4.2.6.8 and 6.1.1.4'
Re Re -1.0185 7.2310 'International Tables Vol C Tables 4.2.6.8 and 6.1.1.4'

loop_
_geom_angle_atom_site_label_1
_geom_angle_atom_site_label_2
_geom_angle_atom_site_label_3
_geom_angle
P1 Re1 P6 95.17(5)
P1 Re1 P2 81.92(5)
P6 Re1 P2 92.63(6)
P1 Re1 P5 91.95(5)
P6 Re1 P5 82.38(5)
P2 Re1 P5 171.75(5)
P1 Re1 P3 90.45(5)
P6 Re1 P3 172.80(5)
P2 Re1 P3 92.61(6)
P5 Re1 P3 92.95(5)
P1 Re1 P4 169.66(5)
P6 Re1 P4 92.60(5)
P2 Re1 P4 90.94(6)
P5 Re1 P4 95.83(5)
P3 Re1 P4 82.38(5)
C3 P1 C1 100.2(3)
C3 P1 C2 100.2(3)
C1 P1 C2 96.7(3)
C3 P1 Re1 111.4(2)
C1 P1 Re1 123.1(2)
C2 P1 Re1 121.2(2)
C10 P2 C8 99.7(3)
C10 P2 C9 97.2(3)
C8 P2 C9 101.1(3)
C10 P2 Re1 121.0(2)
C8 P2 Re1 111.0(2)
C9 P2 Re1 123.0(3)
C13 P3 C12 100.0(3)
C13 P3 C11 101.7(3)
C12 P3 C11 98.0(3)
C13 P3 Re1 110.5(2)
C12 P3 Re1 121.5(2)
C11 P3 Re1 121.6(2)
C19 P4 C20 96.5(4)
C19 P4 C18 98.5(3)
C20 P4 C18 100.7(3)
C19 P4 Re1 121.8(2)
C20 P4 Re1 124.5(3)
C18 P4 Re1 110.34(18)
C21 P5 C22 96.5(3)
C21 P5 C23 100.6(3)
C22 P5 C23 98.4(3)
C21 P5 Re1 124.1(3)
C22 P5 Re1 121.5(2)
C23 P5 Re1 111.1(2)
C29 P6 C28 99.2(3)
C29 P6 C30 96.3(3)
C28 P6 C30 100.5(3)
C29 P6 Re1 121.6(2)
C28 P6 Re1 111.2(2)
C30 P6 Re1 123.7(2)
P1 C1 H1A 109.5
P1 C1 H1B 109.5
H1A C1 H1B 109.5
P1 C1 H1C 109.5
H1A C1 H1C 109.5
H1B C1 H1C 109.5
P1 C2 H2A 109.5
P1 C2 H2B 109.5
H2A C2 H2B 109.5
P1 C2 H2C 109.5
H2A C2 H2C 109.5
H2B C2 H2C 109.5
C4 C3 C8 119.6(6)
C4 C3 P1 122.3(5)
C8 C3 P1 118.1(5)
C3 C4 C5 119.3(8)
C3 C4 H4A 120.3
C5 C4 H4A 120.3
C6 C5 C4 121.3(7)
C6 C5 H5A 119.4
C4 C5 H5A 119.4
C5 C6 C7 119.4(7)
C5 C6 H6A 120.3
C7 C6 H6A 120.3
C8 C7 C6 119.8(7)
C8 C7 H7A 120.1
C6 C7 H7A 120.1
C3 C8 C7 120.6(6)
C3 C8 P2 117.6(5)
C7 C8 P2 121.8(6)
P2 C9 H9A 109.5
P2 C9 H9B 109.5
H9A C9 H9B 109.5
P2 C9 H9C 109.5
H9A C9 H9C 109.5
H9B C9 H9C 109.5
P2 C10 H10A 109.5
P2 C10 H10B 109.5
H10A C10 H10B 109.5
P2 C10 H10C 109.5
H10A C10 H10C 109.5
H10B C10 H10C 109.5
P3 C11 H11A 109.5
P3 C11 H11B 109.5
H11A C11 H11B 109.5
P3 C11 H11C 109.5
H11A C11 H11C 109.5
H11B C11 H11C 109.5
P3 C12 H12A 109.5
P3 C12 H12B 109.5
H12A C12 H12B 109.5
P3 C12 H12C 109.5
H12A C12 H12C 109.5
H12B C12 H12C 109.5
C14 C13 C18 119.9(5)
C14 C13 P3 121.8(4)
C18 C13 P3 118.3(4)
C15 C14 C13 120.7(6)
C15 C14 H14A 119.6
C13 C14 H14A 119.6
C14 C15 C16 120.2(6)
C14 C15 H15A 119.9
C16 C15 H15A 119.9
C15 C16 C17 119.0(6)
C15 C16 H16A 120.5
C17 C16 H16A 120.5
C18 C17 C16 120.6(6)
C18 C17 H17A 119.7
C16 C17 H17A 119.7
C13 C18 C17 119.4(5)
C13 C18 P4 118.3(4)
C17 C18 P4 122.3(5)
P4 C19 H19A 109.5
P4 C19 H19B 109.5
H19A C19 H19B 109.5
P4 C19 H19C 109.5
H19A C19 H19C 109.5
H19B C19 H19C 109.5
P4 C20 H20A 109.5
P4 C20 H20B 109.5
H20A C20 H20B 109.5
P4 C20 H20C 109.5
H20A C20 H20C 109.5
H20B C20 H20C 109.5
P5 C21 H21A 109.5
P5 C21 H21B 109.5
H21A C21 H21B 109.5
P5 C21 H21C 109.5
H21A C21 H21C 109.5
H21B C21 H21C 109.5
P5 C22 H22A 109.5
P5 C22 H22B 109.5
H22A C22 H22B 109.5
P5 C22 H22C 109.5
H22A C22 H22C 109.5
H22B C22 H22C 109.5
C24 C23 C28 119.7(6)
C24 C23 P5 123.1(5)
C28 C23 P5 117.3(5)
C23 C24 C25 120.8(6)
C23 C24 H24A 119.6
C25 C24 H24A 119.6
C26 C25 C24 118.7(6)
C26 C25 H25A 120.6
C24 C25 H25A 120.6
C27 C26 C25 120.0(6)
C27 C26 H26A 120.0
C25 C26 H26A 120.0
C26 C27 C28 121.6(7)
C26 C27 H27A 119.2
C28 C27 H27A 119.2
C27 C28 C23 119.2(6)
C27 C28 P6 122.8(5)
C23 C28 P6 118.0(4)
P6 C29 H29A 109.5
P6 C29 H29B 109.5
H29A C29 H29B 109.5
P6 C29 H29C 109.5
H29A C29 H29C 109.5
H29B C29 H29C 109.5
P6 C30 H30A 109.5
P6 C30 H30B 109.5
H30A C30 H30B 109.5
P6 C30 H30C 109.5
H30A C30 H30C 109.5
H30B C30 H30C 109.5
P12 Re2 P7 92.18(5)
P12 Re2 P8 93.00(5)
P7 Re2 P8 82.47(5)
P12 Re2 P11 81.96(5)
P7 Re2 P11 90.09(5)
P8 Re2 P11 170.87(5)
P12 Re2 P9 173.57(5)
P7 Re2 P9 92.95(5)
P8 Re2 P9 91.51(5)
P11 Re2 P9 94.16(5)
P12 Re2 P10 93.64(5)
P7 Re2 P10 170.17(5)
P8 Re2 P10 89.32(5)
P11 Re2 P10 98.56(5)
P9 Re2 P10 81.83(5)
C33 P7 C32 98.2(3)
C33 P7 C31 103.2(3)
C32 P7 C31 96.9(3)
C33 P7 Re2 110.7(2)
C32 P7 Re2 121.4(2)
C31 P7 Re2 122.7(2)
C38 P8 C40 98.9(3)
C38 P8 C39 103.2(3)
C40 P8 C39 97.9(3)
C38 P8 Re2 110.52(19)
C40 P8 Re2 121.6(2)
C39 P8 Re2 121.2(2)
C42 P9 C41 97.3(3)
C42 P9 C43 98.3(3)
C41 P9 C43 101.3(3)
C42 P9 Re2 121.8(2)
C41 P9 Re2 123.2(2)
C43 P9 Re2 110.6(2)
C49 P10 C48 101.3(3)
C49 P10 C50 96.0(3)
C48 P10 C50 100.2(3)
C49 P10 Re2 123.9(2)
C48 P10 Re2 110.0(2)
C50 P10 Re2 121.4(2)
C52 P11 C53 99.6(3)
C52 P11 C51 97.5(3)
C53 P11 C51 100.3(3)
C52 P11 Re2 121.2(2)
C53 P11 Re2 110.6(2)
C51 P11 Re2 123.5(2)
C59 P12 C58 99.5(3)
C59 P12 C60 97.4(3)
C58 P12 C60 100.7(3)
C59 P12 Re2 122.1(2)
C58 P12 Re2 110.72(19)
C60 P12 Re2 122.4(2)
P7 C31 H31A 109.5
P7 C31 H31B 109.5
H31A C31 H31B 109.5
P7 C31 H31C 109.5
H31A C31 H31C 109.5
H31B C31 H31C 109.5
P7 C32 H32A 109.5
P7 C32 H32B 109.5
H32A C32 H32B 109.5
P7 C32 H32C 109.5
H32A C32 H32C 109.5
H32B C32 H32C 109.5
C38 C33 C34 118.0(5)
C38 C33 P7 118.3(4)
C34 C33 P7 123.7(5)
C35 C34 C33 122.2(6)
C35 C34 H34A 118.9
C33 C34 H34A 118.9
C34 C35 C36 119.3(6)
C34 C35 H35A 120.3
C36 C35 H35A 120.3
C37 C36 C35 119.9(6)
C37 C36 H36A 120.0
C35 C36 H36A 120.0
C36 C37 C38 121.2(6)
C36 C37 H37A 119.4
C38 C37 H37A 119.4
C33 C38 C37 119.2(5)
C33 C38 P8 117.9(4)
C37 C38 P8 122.9(5)
P8 C39 H39A 109.5
P8 C39 H39B 109.5
H39A C39 H39B 109.5
P8 C39 H39C 109.5
H39A C39 H39C 109.5
H39B C39 H39C 109.5
P8 C40 H40A 109.5
P8 C40 H40B 109.5
H40A C40 H40B 109.5
P8 C40 H40C 109.5
H40A C40 H40C 109.5
H40B C40 H40C 109.5
P9 C41 H41A 109.5
P9 C41 H41B 109.5
H41A C41 H41B 109.5
P9 C41 H41C 109.5
H41A C41 H41C 109.5
H41B C41 H41C 109.5
P9 C42 H42A 109.5
P9 C42 H42B 109.5
H42A C42 H42B 109.5
P9 C42 H42C 109.5
H42A C42 H42C 109.5
H42B C42 H42C 109.5
C44 C43 C48 121.5(6)
C44 C43 P9 121.6(5)
C48 C43 P9 116.8(4)
C43 C44 C45 118.6(6)
C43 C44 H44A 120.7
C45 C44 H44A 120.7
C46 C45 C44 121.4(6)
C46 C45 H45A 119.3
C44 C45 H45A 119.3
C45 C46 C47 119.9(6)
C45 C46 H46A 120.1
C47 C46 H46A 120.1
C46 C47 C48 120.3(6)
C46 C47 H47A 119.9
C48 C47 H47A 119.9
C43 C48 C47 118.4(6)
C43 C48 P10 119.6(4)
C47 C48 P10 122.1(5)
P10 C49 H49A 109.5
P10 C49 H49B 109.5
H49A C49 H49B 109.5
P10 C49 H49C 109.5
H49A C49 H49C 109.5
H49B C49 H49C 109.5
P10 C50 H50A 109.5
P10 C50 H50B 109.5
H50A C50 H50B 109.5
P10 C50 H50C 109.5
H50A C50 H50C 109.5
H50B C50 H50C 109.5
P11 C51 H51A 109.5
P11 C51 H51B 109.5
H51A C51 H51B 109.5
P11 C51 H51C 109.5
H51A C51 H51C 109.5
H51B C51 H51C 109.5
P11 C52 H52A 109.5
P11 C52 H52B 109.5
H52A C52 H52B 109.5
P11 C52 H52C 109.5
H52A C52 H52C 109.5
H52B C52 H52C 109.5
C58 C53 C54 119.6(6)
C58 C53 P11 118.3(4)
C54 C53 P11 122.1(5)
C55 C54 C53 119.0(6)
C55 C54 H54A 120.5
C53 C54 H54A 120.5
C56 C55 C54 121.3(6)
C56 C55 H55A 119.4
C54 C55 H55A 119.4
C55 C56 C57 119.6(6)
C55 C56 H56A 120.2
C57 C56 H56A 120.2
C56 C57 C58 119.6(7)
C56 C57 H57A 120.2
C58 C57 H57A 120.2
C53 C58 C57 120.9(6)
C53 C58 P12 117.8(4)
C57 C58 P12 121.3(5)
P12 C59 H59A 109.5
P12 C59 H59B 109.5
H59A C59 H59B 109.5
P12 C59 H59C 109.5
H59A C59 H59C 109.5
H59B C59 H59C 109.5
P12 C60 H60A 109.5
P12 C60 H60B 109.5
H60A C60 H60B 109.5
P12 C60 H60C 109.5
H60A C60 H60C 109.5
H60B C60 H60C 109.5
C61 B1 C67 103.2(5)
C61 B1 C79 112.8(4)
C67 B1 C79 114.9(5)
C61 B1 C73 114.0(5)
C67 B1 C73 112.2(4)
C79 B1 C73 100.1(5)
C62 C61 C66 113.2(5)
C62 C61 B1 126.9(5)
C66 C61 B1 119.2(5)
F62 C62 C63 114.8(5)
F62 C62 C61 120.5(5)
C63 C62 C61 124.6(6)
F63 C63 C64 119.4(6)
F63 C63 C62 120.6(6)
C64 C63 C62 119.9(6)
F64 C64 C63 121.7(7)
F64 C64 C65 119.2(7)
C63 C64 C65 119.1(6)
F65 C65 C64 121.2(6)
F65 C65 C66 118.8(7)
C64 C65 C66 120.0(6)
F66 C66 C61 120.0(5)
F66 C66 C65 117.0(6)
C61 C66 C65 122.9(6)
C68 C67 C72 113.8(6)
C68 C67 B1 119.0(5)
C72 C67 B1 126.7(5)
F68 C68 C67 119.6(5)
F68 C68 C69 116.4(6)
C67 C68 C69 124.1(6)
F69 C69 C70 120.5(6)
F69 C69 C68 120.2(6)
C70 C69 C68 119.2(6)
F70 C70 C71 122.0(6)
F70 C70 C69 118.7(6)
C71 C70 C69 119.2(6)
F71 C71 C70 119.3(6)
F71 C71 C72 120.9(6)
C70 C71 C72 119.8(6)
F72 C72 C67 122.0(6)
F72 C72 C71 114.1(6)
C67 C72 C71 123.8(6)
C78 C73 C74 115.3(5)
C78 C73 B1 126.0(5)
C74 C73 B1 118.6(5)
F74 C74 C73 120.6(6)
F74 C74 C75 115.7(6)
C73 C74 C75 123.7(6)
F75 C75 C76 121.1(6)
F75 C75 C74 120.2(6)
C76 C75 C74 118.7(6)
C77 C76 F76 121.2(6)
C77 C76 C75 119.0(6)
F76 C76 C75 119.7(6)
C76 C77 F77 119.5(6)
C76 C77 C78 121.3(6)
F77 C77 C78 119.2(6)
F78 C78 C73 122.7(5)
F78 C78 C77 115.4(5)
C73 C78 C77 121.8(6)
C84 C79 C80 112.6(5)
C84 C79 B1 127.8(5)
C80 C79 B1 119.1(5)
F80 C80 C81 116.9(5)
F80 C80 C79 119.2(5)
C81 C80 C79 124.0(6)
C82 C81 C80 119.4(6)
C82 C81 F81 121.1(6)
C80 C81 F81 119.3(6)
C83 C82 C81 118.7(6)
C83 C82 F82 121.4(6)
C81 C82 F82 119.9(6)
C84 C83 C82 121.4(6)
C84 C83 F83 120.2(6)
C82 C83 F83 118.4(6)
C83 C84 F84 116.3(5)
C83 C84 C79 123.8(6)
F84 C84 C79 119.9(5)
C103 B2 C91 104.8(4)
C103 B2 C85 113.3(5)
C91 B2 C85 112.6(5)
C103 B2 C97 112.8(4)
C91 B2 C97 113.0(5)
C85 B2 C97 100.7(4)
C86 C85 C90 114.3(5)
C86 C85 B2 127.8(5)
C90 C85 B2 117.5(5)
F86 C86 C85 121.2(5)
F86 C86 C87 115.7(5)
C85 C86 C87 123.1(5)
C88 C87 F87 120.4(5)
C88 C87 C86 120.9(6)
F87 C87 C86 118.7(5)
F88 C88 C87 121.6(6)
F88 C88 C89 119.3(6)
C87 C88 C89 119.1(6)
F89 C89 C88 120.7(6)
F89 C89 C90 120.2(6)
C88 C89 C90 119.2(6)
F90 C90 C85 120.4(5)
F90 C90 C89 116.2(5)
C85 C90 C89 123.4(6)
C92 C91 C96 113.1(5)
C92 C91 B2 127.6(5)
C96 C91 B2 119.3(5)
F92 C92 C91 121.2(5)
F92 C92 C93 114.7(5)
C91 C92 C93 124.2(6)
F93 C93 C94 119.0(6)
F93 C93 C92 121.1(6)
C94 C93 C92 119.8(6)
F94 C94 C95 121.1(7)
F94 C94 C93 120.6(6)
C95 C94 C93 118.2(6)
F95 C95 C94 120.0(6)
F95 C95 C96 120.4(7)
C94 C95 C96 119.6(7)
F96 C96 C95 116.1(6)
F96 C96 C91 118.9(5)
C95 C96 C91 125.0(6)
C102 C97 C98 113.3(5)
C102 C97 B2 119.7(5)
C98 C97 B2 126.8(5)
F98 C98 C97 122.1(5)
F98 C98 C99 114.5(5)
C97 C98 C99 123.4(6)
F99 C99 C100 120.0(5)
F99 C99 C98 119.2(6)
C100 C99 C98 120.7(6)
F100 C100 C99 120.7(6)
F100 C100 C101 120.9(6)
C99 C100 C101 118.4(5)
F101 C101 C100 119.3(5)
F101 C101 C102 122.0(6)
C100 C101 C102 118.6(6)
F102 C102 C97 119.6(5)
F102 C102 C101 114.9(5)
C97 C102 C101 125.4(6)
C104 C103 C108 111.0(5)
C104 C103 B2 129.7(5)
C108 C103 B2 119.2(5)
F104 C104 C105 114.8(5)
F104 C104 C103 119.6(5)
C105 C104 C103 125.5(6)
F105 C105 C104 121.2(6)
F105 C105 C106 119.5(6)
C104 C105 C106 119.3(6)
F106 C106 C107 121.9(6)
F106 C106 C105 119.4(6)
C107 C106 C105 118.7(6)
C106 C107 C108 120.2(6)
C106 C107 F107 119.0(6)
C108 C107 F107 120.8(6)
C107 C108 F108 117.5(6)
C107 C108 C103 125.2(6)
F108 C108 C103 117.3(5)

loop_
_geom_bond_atom_site_label_1
_geom_bond_atom_site_label_2
_geom_bond_distance
Re1 P1 2.3647(14)
Re1 P6 2.3689(15)
Re1 P2 2.3693(17)
Re1 P5 2.3709(16)
Re1 P3 2.3789(15)
Re1 P4 2.3799(14)
P1 C3 1.823(6)
P1 C1 1.835(7)
P1 C2 1.840(6)
P2 C10 1.828(7)
P2 C8 1.838(7)
P2 C9 1.865(7)
P3 C13 1.831(6)
P3 C12 1.840(6)
P3 C11 1.870(6)
P4 C19 1.819(7)
P4 C20 1.819(7)
P4 C18 1.836(6)
P5 C21 1.822(7)
P5 C22 1.831(6)
P5 C23 1.847(6)
P6 C29 1.829(6)
P6 C28 1.836(7)
P6 C30 1.848(6)
C1 H1A 0.9800
C1 H1B 0.9800
C1 H1C 0.9800
C2 H2A 0.9800
C2 H2B 0.9800
C2 H2C 0.9800
C3 C4 1.392(9)
C3 C8 1.393(9)
C4 C5 1.423(11)
C4 H4A 0.9500
C5 C6 1.359(13)
C5 H5A 0.9500
C6 C7 1.413(12)
C6 H6A 0.9500
C7 C8 1.400(9)
C7 H7A 0.9500
C9 H9A 0.9800
C9 H9B 0.9800
C9 H9C 0.9800
C10 H10A 0.9800
C10 H10B 0.9800
C10 H10C 0.9800
C11 H11A 0.9800
C11 H11B 0.9800
C11 H11C 0.9800
C12 H12A 0.9800
C12 H12B 0.9800
C12 H12C 0.9800
C13 C14 1.398(8)
C13 C18 1.397(8)
C14 C15 1.383(8)
C14 H14A 0.9500
C15 C16 1.401(9)
C15 H15A 0.9500
C16 C17 1.406(9)
C16 H16A 0.9500
C17 C18 1.400(8)
C17 H17A 0.9500
C19 H19A 0.9800
C19 H19B 0.9800
C19 H19C 0.9800
C20 H20A 0.9800
C20 H20B 0.9800
C20 H20C 0.9800
C21 H21A 0.9800
C21 H21B 0.9800
C21 H21C 0.9800
C22 H22A 0.9800
C22 H22B 0.9800
C22 H22C 0.9800
C23 C24 1.386(9)
C23 C28 1.413(9)
C24 C25 1.411(9)
C24 H24A 0.9500
C25 C26 1.409(10)
C25 H25A 0.9500
C26 C27 1.376(10)
C26 H26A 0.9500
C27 C28 1.389(9)
C27 H27A 0.9500
C29 H29A 0.9800
C29 H29B 0.9800
C29 H29C 0.9800
C30 H30A 0.9800
C30 H30B 0.9800
C30 H30C 0.9800
Re2 P12 2.3624(15)
Re2 P7 2.3636(16)
Re2 P8 2.3659(14)
Re2 P11 2.3813(14)
Re2 P9 2.3820(15)
Re2 P10 2.3827(15)
P7 C33 1.831(6)
P7 C32 1.832(6)
P7 C31 1.836(6)
P8 C38 1.838(6)
P8 C40 1.848(6)
P8 C39 1.862(6)
P9 C42 1.842(6)
P9 C41 1.864(6)
P9 C43 1.858(6)
P10 C49 1.820(6)
P10 C48 1.841(6)
P10 C50 1.847(6)
P11 C52 1.823(7)
P11 C53 1.827(6)
P11 C51 1.836(7)
P12 C59 1.830(7)
P12 C58 1.842(6)
P12 C60 1.853(7)
C31 H31A 0.9800
C31 H31B 0.9800
C31 H31C 0.9800
C32 H32A 0.9800
C32 H32B 0.9800
C32 H32C 0.9800
C33 C38 1.388(8)
C33 C34 1.425(8)
C34 C35 1.344(10)
C34 H34A 0.9500
C35 C36 1.401(10)
C35 H35A 0.9500
C36 C37 1.370(9)
C36 H36A 0.9500
C37 C38 1.403(8)
C37 H37A 0.9500
C39 H39A 0.9800
C39 H39B 0.9800
C39 H39C 0.9800
C40 H40A 0.9800
C40 H40B 0.9800
C40 H40C 0.9800
C41 H41A 0.9800
C41 H41B 0.9800
C41 H41C 0.9800
C42 H42A 0.9800
C42 H42B 0.9800
C42 H42C 0.9800
C43 C44 1.372(8)
C43 C48 1.374(9)
C44 C45 1.402(9)
C44 H44A 0.9500
C45 C46 1.332(10)
C45 H45A 0.9500
C46 C47 1.395(10)
C46 H46A 0.9500
C47 C48 1.396(8)
C47 H47A 0.9500
C49 H49A 0.9800
C49 H49B 0.9800
C49 H49C 0.9800
C50 H50A 0.9800
C50 H50B 0.9800
C50 H50C 0.9800
C51 H51A 0.9800
C51 H51B 0.9800
C51 H51C 0.9800
C52 H52A 0.9800
C52 H52B 0.9800
C52 H52C 0.9800
C53 C58 1.385(8)
C53 C54 1.411(8)
C54 C55 1.405(10)
C54 H54A 0.9500
C55 C56 1.384(11)
C55 H55A 0.9500
C56 C57 1.395(10)
C56 H56A 0.9500
C57 C58 1.408(9)
C57 H57A 0.9500
C59 H59A 0.9800
C59 H59B 0.9800
C59 H59C 0.9800
C60 H60A 0.9800
C60 H60B 0.9800
C60 H60C 0.9800
B1 C61 1.624(9)
B1 C67 1.636(9)
B1 C79 1.690(9)
B1 C73 1.703(9)
C61 C62 1.396(8)
C61 C66 1.407(8)
F62 C62 1.350(7)
C62 C63 1.386(9)
F63 C63 1.333(7)
C63 C64 1.368(10)
F64 C64 1.348(8)
C64 C65 1.375(10)
F65 C65 1.349(8)
C65 C66 1.409(9)
F66 C66 1.331(7)
C67 C68 1.377(8)
C67 C72 1.378(9)
F68 C68 1.352(7)
C68 C69 1.386(9)
F69 C69 1.355(8)
C69 C70 1.370(10)
F70 C70 1.347(7)
C70 C71 1.355(10)
F71 C71 1.348(7)
C71 C72 1.384(9)
F72 C72 1.349(7)
C73 C78 1.370(8)
C73 C74 1.383(9)
F74 C74 1.351(7)
C74 C75 1.386(9)
F75 C75 1.348(7)
C75 C76 1.386(10)
F76 C76 1.341(7)
C76 C77 1.339(10)
F77 C77 1.349(7)
C77 C78 1.400(8)
F78 C78 1.330(7)
C79 C84 1.387(8)
C79 C80 1.399(8)
F80 C80 1.361(7)
C80 C81 1.365(8)
F81 C81 1.376(7)
C81 C82 1.357(9)
F82 C82 1.369(7)
C82 C83 1.350(10)
F83 C83 1.361(7)
C83 C84 1.340(8)
F84 C84 1.360(7)
B2 C103 1.618(9)
B2 C91 1.646(8)
B2 C85 1.660(8)
B2 C97 1.666(8)
C85 C86 1.385(8)
C85 C90 1.390(8)
F86 C86 1.344(7)
C86 C87 1.420(8)
F87 C87 1.337(7)
C87 C88 1.337(9)
F88 C88 1.324(7)
C88 C89 1.392(10)
F89 C89 1.343(7)
C89 C90 1.417(9)
F90 C90 1.329(7)
C91 C92 1.378(8)
C91 C96 1.394(9)
F92 C92 1.336(7)
C92 C93 1.392(9)
F93 C93 1.348(7)
C93 C94 1.392(10)
F94 C94 1.341(8)
C94 C95 1.367(10)
F95 C95 1.362(8)
C95 C96 1.385(9)
F96 C96 1.364(7)
C97 C102 1.376(8)
C97 C98 1.391(8)
F98 C98 1.343(7)
C98 C99 1.392(8)
F99 C99 1.362(7)
C99 C100 1.365(9)
F100 C100 1.335(7)
C100 C101 1.389(9)
F101 C101 1.330(7)
C101 C102 1.388(8)
F102 C102 1.360(7)
C103 C104 1.390(8)
C103 C108 1.423(8)
F104 C104 1.354(7)
C104 C105 1.365(8)
F105 C105 1.349(7)
C105 C106 1.395(10)
F106 C106 1.338(8)
C106 C107 1.351(10)
F107 C107 1.355(7)
C107 C108 1.357(9)
F108 C108 1.359(7)
